data_7003273
loop_
_publ_author_name
'Ghosh, Sundargopal'
'Noll, Bruce C.'
'Fehlner, Thomas P.'

_publ_section_title
;
 Expansion of iridaborane clusters by addition of monoborane. Novel
 metallaboranes and mechanistic detail
;
_journal_issue 3
_journal_name_full 'Dalton Transactions'
_journal_page_first 371
_journal_paper_doi 10.1039/b715040g
_journal_year 2008
_chemical_compound_source synthesized
_chemical_formula_moiety 'C10 H28 B9 Ir'
_chemical_formula_sum 'C10 H28 B9 Ir'
_chemical_formula_weight 437.81
_space_group_IT_number 14
_symmetry_cell_setting monoclinic
_symmetry_Int_Tables_number 14
_symmetry_space_group_name_Hall '-P 2yn'
_symmetry_space_group_name_H-M 'P 1 21/n 1'
_atom_sites_solution_hydrogens geom
_atom_sites_solution_primary direct
_atom_sites_solution_secondary difmap
_audit_creation_method SHELXL-97
_cell_angle_alpha 90.00
_cell_angle_beta 100.745(1)
_cell_angle_gamma 90.00
_cell_formula_units_Z 4
_cell_length_a 8.3313(1)
_cell_length_b 16.0536(2)
_cell_length_c 13.2029(2)
_cell_measurement_reflns_used 8766
_cell_measurement_temperature 200(2)
_cell_measurement_theta_max 33.74
_cell_measurement_theta_min 2.54
_cell_volume 1734.89(4)
_computing_cell_refinement 'APEX2/SAINT (Bruker, 2004)'
_computing_data_collection 'APEX2 (Bruker, 2004)'
_computing_data_reduction 'SAINT/XPREP (Bruker, 2004; Sheldrick, 2003)'
_computing_molecular_graphics 'XP (Sheldrick, 1998)'
_computing_publication_material 'XCIF (Sheldrick, 2001)'
_computing_structure_refinement 'SHELXL-97 (Sheldrick, 1997)'
_computing_structure_solution 'SHELXS-97 (Sheldrick, 1990)'
_diffrn_ambient_temperature 200(2)
_diffrn_detector_area_resol_mean 8.33
_diffrn_measured_fraction_theta_full 0.984
_diffrn_measured_fraction_theta_max 0.984
_diffrn_measurement_device_type 'Bruker SMART APEX CCD area detector'
_diffrn_measurement_method '\f and \w scans'
_diffrn_radiation_monochromator graphite
_diffrn_radiation_probe x-ray
_diffrn_radiation_type MoK\a
_diffrn_radiation_wavelength 0.71073
_diffrn_reflns_av_R_equivalents 0.0256
_diffrn_reflns_av_sigmaI/netI 0.0192
_diffrn_reflns_limit_h_max 12
_diffrn_reflns_limit_h_min -9
_diffrn_reflns_limit_k_max 21
_diffrn_reflns_limit_k_min -24
_diffrn_reflns_limit_l_max 18
_diffrn_reflns_limit_l_min -20
_diffrn_reflns_number 26137
_diffrn_reflns_theta_full 33.14
_diffrn_reflns_theta_max 33.14
_diffrn_reflns_theta_min 2.02
_diffrn_source 'fine-focus sealed tube'
_diffrn_source_type 'Siemens KFFMO2K-90'
_exptl_absorpt_coefficient_mu 7.676
_exptl_absorpt_correction_T_max 0.2009
_exptl_absorpt_correction_T_min 0.1356
_exptl_absorpt_correction_type multi-scan
_exptl_absorpt_process_details 'Blessing, R. H. (1995) Acta Cryst. A51, 33-38.'
_exptl_crystal_colour 'clear colorless'
_exptl_crystal_density_diffrn 1.676
_exptl_crystal_density_method 'not measured'
_exptl_crystal_description wedge
_exptl_crystal_F_000 840
_exptl_crystal_recrystallization_method 'diffusion of hexanes into a dichloromethane solution'
_exptl_crystal_size_max 0.31
_exptl_crystal_size_mid 0.31
_exptl_crystal_size_min 0.21
_refine_diff_density_max 0.967
_refine_diff_density_min -1.682
_refine_diff_density_rms 0.133
_refine_ls_extinction_method none
_refine_ls_goodness_of_fit_ref 1.116
_refine_ls_hydrogen_treatment mixed
_refine_ls_matrix_type full
_refine_ls_number_parameters 238
_refine_ls_number_reflns 6500
_refine_ls_number_restraints 0
_refine_ls_restrained_S_all 1.116
_refine_ls_R_factor_all 0.0229
_refine_ls_R_factor_gt 0.0187
_refine_ls_shift/su_max 0.002
_refine_ls_shift/su_mean 0.000
_refine_ls_structure_factor_coef Fsqd
_refine_ls_weighting_details 'calc w=1/[\s^2^(Fo^2^)+(0.0231P)^2^+0.3939P] where P=(Fo^2^+2Fc^2^)/3'
_refine_ls_weighting_scheme calc
_refine_ls_wR_factor_gt 0.0458
_refine_ls_wR_factor_ref 0.0470
_reflns_number_gt 5776
_reflns_number_total 6500
_reflns_threshold_expression >2sigma(I)
_cod_data_source_file b715040g.txt
_cod_data_source_block bcn129
_cod_original_sg_symbol_H-M 'P 21/n'
_cod_database_code 7003273

loop_
_symmetry_equiv_pos_as_xyz
'x, y, z'
'-x+1/2, y+1/2, -z+1/2'
'-x, -y, -z'
'x-1/2, -y-1/2, z-1/2'

loop_
_atom_site_label
_atom_site_type_symbol
_atom_site_fract_x
_atom_site_fract_y
_atom_site_fract_z
_atom_site_U_iso_or_equiv
_atom_site_adp_type
_atom_site_occupancy
_atom_site_symmetry_multiplicity
_atom_site_calc_flag
_atom_site_refinement_flags
_atom_site_disorder_assembly
_atom_site_disorder_group
Ir1 Ir 0.444571(8) 0.331675(4) 0.710326(5) 0.02279(3) Uani 1 1 d . . .
B1 B 0.6942(3) 0.49970(15) 0.79230(17) 0.0333(4) Uani 1 1 d . . .
H1 H 0.740(3) 0.5518(17) 0.753(2) 0.042(7) Uiso 1 1 d . . .
B2 B 0.5422(3) 0.50384(14) 0.87024(17) 0.0317(4) Uani 1 1 d . . .
H2 H 0.464(2) 0.5530(12) 0.8924(15) 0.014(4) Uiso 1 1 d . . .
H23 H 0.618(3) 0.4682(17) 0.958(2) 0.054(8) Uiso 1 1 d . . .
B3 B 0.7522(3) 0.48546(15) 0.92233(17) 0.0338(5) Uani 1 1 d . . .
H3 H 0.820(3) 0.5234(17) 0.983(2) 0.050(8) Uiso 1 1 d . . .
H34 H 0.804(3) 0.4128(17) 0.928(2) 0.053(8) Uiso 1 1 d . . .
B4 B 0.8167(3) 0.41155(18) 0.83791(19) 0.0356(5) Uani 1 1 d . . .
H4 H 0.943(3) 0.4069(16) 0.837(2) 0.049(8) Uiso 1 1 d . . .
B5 B 0.6683(3) 0.40161(16) 0.72510(17) 0.0310(4) Uani 1 1 d . . .
H5 H 0.730(4) 0.3999(17) 0.656(2) 0.054(8) Uiso 1 1 d . . .
B6 B 0.4899(3) 0.46165(13) 0.74552(16) 0.0266(4) Uani 1 1 d . . .
H6 H 0.411(4) 0.4988(18) 0.695(2) 0.054(9) Uiso 1 1 d . . .
B7 B 0.3961(3) 0.40689(14) 0.83725(17) 0.0293(4) Uani 1 1 d . . .
H7 H 0.277(3) 0.4175(14) 0.8504(18) 0.033(6) Uiso 1 1 d . . .
H78 H 0.476(3) 0.3675(17) 0.918(2) 0.042(7) Uiso 1 1 d . . .
B8 B 0.4972(3) 0.30429(16) 0.86681(17) 0.0335(5) Uani 1 1 d . . .
H8 H 0.451(3) 0.2489(16) 0.9053(19) 0.039(7) Uiso 1 1 d . . .
H89 H 0.662(4) 0.297(2) 0.909(3) 0.072(10) Uiso 1 1 d . . .
B9 B 0.6806(3) 0.31030(17) 0.8053(2) 0.0359(5) Uani 1 1 d . . .
H9 H 0.756(3) 0.2529(16) 0.798(2) 0.045(7) Uiso 1 1 d . . .
C1 C 0.3534(2) 0.20980(11) 0.64111(15) 0.0276(4) Uani 1 1 d . . .
C2 C 0.2156(2) 0.26209(13) 0.64805(18) 0.0350(4) Uani 1 1 d . . .
C3 C 0.2236(3) 0.33357(12) 0.5844(2) 0.0439(6) Uani 1 1 d . . .
C4 C 0.3646(4) 0.32619(13) 0.53845(17) 0.0415(6) Uani 1 1 d . . .
C5 C 0.4461(3) 0.25004(13) 0.57353(15) 0.0320(4) Uani 1 1 d . . .
C6 C 0.3884(3) 0.12657(14) 0.69165(19) 0.0393(5) Uani 1 1 d . . .
H6A H 0.5068 0.1188 0.7110 0.059 Uiso 1 1 calc R . .
H6B H 0.3419 0.0826 0.6435 0.059 Uiso 1 1 calc R . .
H6C H 0.3392 0.1239 0.7535 0.059 Uiso 1 1 calc R . .
C7 C 0.0824(3) 0.24206(18) 0.7071(3) 0.0594(8) Uani 1 1 d . . .
H7A H -0.0076 0.2139 0.6615 0.089 Uiso 1 1 calc R . .
H7B H 0.0423 0.2937 0.7332 0.089 Uiso 1 1 calc R . .
H7C H 0.1258 0.2055 0.7652 0.089 Uiso 1 1 calc R . .
C8 C 0.0995(4) 0.40251(18) 0.5653(3) 0.0793(12) Uani 1 1 d . . .
H8A H 0.0446 0.4074 0.6245 0.119 Uiso 1 1 calc R . .
H8B H 0.0186 0.3900 0.5032 0.119 Uiso 1 1 calc R . .
H8C H 0.1544 0.4551 0.5557 0.119 Uiso 1 1 calc R . .
C9 C 0.4176(5) 0.38544(18) 0.46282(19) 0.0754(11) Uani 1 1 d . . .
H9A H 0.3801 0.3648 0.3925 0.113 Uiso 1 1 calc R . .
H9B H 0.5371 0.3896 0.4767 0.113 Uiso 1 1 calc R . .
H9C H 0.3703 0.4405 0.4700 0.113 Uiso 1 1 calc R . .
C10 C 0.5990(3) 0.21724(17) 0.5430(2) 0.0508(7) Uani 1 1 d . . .
H10A H 0.5710 0.1887 0.4764 0.076 Uiso 1 1 calc R . .
H10B H 0.6524 0.1779 0.5954 0.076 Uiso 1 1 calc R . .
H10C H 0.6732 0.2636 0.5373 0.076 Uiso 1 1 calc R . .

loop_
_atom_site_aniso_label
_atom_site_aniso_U_11
_atom_site_aniso_U_22
_atom_site_aniso_U_33
_atom_site_aniso_U_23
_atom_site_aniso_U_13
_atom_site_aniso_U_12
Ir1 0.02179(4) 0.02175(4) 0.02260(4) -0.00107(2) -0.00166(2) 0.00121(2)
B1 0.0332(11) 0.0363(11) 0.0275(9) 0.0017(8) -0.0019(8) -0.0122(9)
B2 0.0344(11) 0.0276(10) 0.0304(9) -0.0032(8) -0.0012(8) -0.0013(9)
B3 0.0336(12) 0.0367(12) 0.0273(9) -0.0014(8) -0.0044(8) -0.0063(9)
B4 0.0240(11) 0.0491(14) 0.0308(10) -0.0044(9) -0.0028(8) -0.0001(9)
B5 0.0252(10) 0.0418(12) 0.0250(9) -0.0031(8) 0.0023(8) -0.0036(8)
B6 0.0274(10) 0.0231(9) 0.0261(9) 0.0023(7) -0.0032(8) -0.0005(7)
B7 0.0277(10) 0.0294(10) 0.0307(10) -0.0052(8) 0.0052(8) -0.0018(8)
B8 0.0426(14) 0.0295(11) 0.0260(9) 0.0043(8) 0.0000(9) -0.0031(9)
B9 0.0328(12) 0.0342(11) 0.0354(11) -0.0038(9) -0.0078(9) 0.0096(9)
C1 0.0243(9) 0.0235(8) 0.0331(9) -0.0052(6) 0.0001(7) -0.0012(6)
C2 0.0209(9) 0.0338(10) 0.0463(11) -0.0122(8) -0.0039(8) 0.0001(7)
C3 0.0386(12) 0.0308(11) 0.0495(13) -0.0099(8) -0.0251(11) 0.0074(8)
C4 0.0618(17) 0.0312(11) 0.0240(9) -0.0017(7) -0.0112(10) -0.0081(9)
C5 0.0366(10) 0.0319(10) 0.0269(8) -0.0080(7) 0.0041(8) -0.0049(8)
C6 0.0393(12) 0.0287(10) 0.0482(12) 0.0008(8) 0.0035(10) -0.0019(9)
C7 0.0275(11) 0.0602(16) 0.093(2) -0.0320(15) 0.0182(13) -0.0078(11)
C8 0.066(2) 0.0420(15) 0.103(3) -0.0153(15) -0.0522(19) 0.0225(13)
C9 0.143(3) 0.0471(15) 0.0266(11) 0.0055(10) -0.0082(15) -0.0306(18)
C10 0.0521(15) 0.0534(15) 0.0534(14) -0.0238(12) 0.0267(12) -0.0139(12)

loop_
_atom_type_symbol
_atom_type_description
_atom_type_scat_dispersion_real
_atom_type_scat_dispersion_imag
_atom_type_scat_source
C C 0.0033 0.0016 'International Tables Vol C Tables 4.2.6.8 and 6.1.1.4'
H H 0.0000 0.0000 'International Tables Vol C Tables 4.2.6.8 and 6.1.1.4'
B B 0.0013 0.0007 'International Tables Vol C Tables 4.2.6.8 and 6.1.1.4'
Ir Ir -1.4442 7.9887 'International Tables Vol C Tables 4.2.6.8 and 6.1.1.4'

loop_
_geom_angle_atom_site_label_1
_geom_angle_atom_site_label_2
_geom_angle_atom_site_label_3
_geom_angle
_geom_angle_site_symmetry_1
_geom_angle_site_symmetry_3
_geom_angle_publ_flag
B8 Ir1 B9 52.17(11) . . ?
B8 Ir1 B5 90.10(9) . . ?
B9 Ir1 B5 49.41(10) . . ?
B8 Ir1 B6 89.68(9) . . ?
B9 Ir1 B6 85.66(9) . . ?
B5 Ir1 B6 50.34(9) . . ?
B8 Ir1 B7 51.92(10) . . ?
B9 Ir1 B7 85.41(9) . . ?
B5 Ir1 B7 85.54(9) . . ?
B6 Ir1 B7 48.96(8) . . ?
B8 Ir1 C2 105.54(10) . . ?
B9 Ir1 C2 139.46(9) . . ?
B5 Ir1 C2 163.86(9) . . ?
B6 Ir1 C2 131.87(8) . . ?
B7 Ir1 C2 107.13(8) . . ?
B8 Ir1 C1 102.37(9) . . ?
B9 Ir1 C1 107.63(9) . . ?
B5 Ir1 C1 135.80(8) . . ?
B6 Ir1 C1 165.78(8) . . ?
B7 Ir1 C1 135.06(8) . . ?
C2 Ir1 C1 37.61(7) . . ?
B8 Ir1 C5 130.39(9) . . ?
B9 Ir1 C5 103.60(9) . . ?
B5 Ir1 C5 104.11(8) . . ?
B6 Ir1 C5 135.65(8) . . ?
B7 Ir1 C5 169.67(8) . . ?
C2 Ir1 C5 62.72(8) . . ?
C1 Ir1 C5 37.57(7) . . ?
B8 Ir1 C3 137.15(12) . . ?
B9 Ir1 C3 165.86(10) . . ?
B5 Ir1 C3 129.65(10) . . ?
B6 Ir1 C3 103.51(7) . . ?
B7 Ir1 C3 108.73(9) . . ?
C2 Ir1 C3 37.35(9) . . ?
C1 Ir1 C3 62.48(7) . . ?
C5 Ir1 C3 62.32(9) . . ?
B8 Ir1 C4 164.79(9) . . ?
B9 Ir1 C4 130.50(11) . . ?
B5 Ir1 C4 101.59(9) . . ?
B6 Ir1 C4 105.25(8) . . ?
B7 Ir1 C4 137.88(9) . . ?
C2 Ir1 C4 62.32(10) . . ?
C1 Ir1 C4 62.44(7) . . ?
C5 Ir1 C4 37.33(8) . . ?
C3 Ir1 C4 37.03(11) . . ?
B3 B1 B2 61.44(14) . . ?
B3 B1 B4 61.17(14) . . ?
B2 B1 B4 105.04(16) . . ?
B3 B1 B5 111.31(17) . . ?
B2 B1 B5 106.59(16) . . ?
B4 B1 B5 58.72(13) . . ?
B3 B1 B6 111.75(16) . . ?
B2 B1 B6 58.83(12) . . ?
B4 B1 B6 106.93(16) . . ?
B5 B1 B6 61.11(13) . . ?
B3 B1 H1 121.3(14) . . ?
B2 B1 H1 126.6(13) . . ?
B4 B1 H1 122.8(14) . . ?
B5 B1 H1 117.4(14) . . ?
B6 B1 H1 119.3(14) . . ?
B6 B2 B1 61.43(13) . . ?
B6 B2 B3 110.60(17) . . ?
B1 B2 B3 57.47(13) . . ?
B6 B2 B7 56.96(12) . . ?
B1 B2 B7 108.65(15) . . ?
B3 B2 B7 118.40(16) . . ?
B6 B2 H2 118.1(10) . . ?
B1 B2 H2 134.8(10) . . ?
B3 B2 H2 127.3(10) . . ?
B7 B2 H2 104.7(10) . . ?
B6 B2 H23 129.8(12) . . ?
B1 B2 H23 102.2(12) . . ?
B3 B2 H23 47.4(12) . . ?
B7 B2 H23 91.6(12) . . ?
H2 B2 H23 106.5(15) . . ?
B1 B3 B4 61.44(15) . . ?
B1 B3 B2 61.09(14) . . ?
B4 B3 B2 104.98(16) . . ?
B1 B3 H23 106.8(13) . . ?
B4 B3 H23 117.3(12) . . ?
B2 B3 H23 48.6(13) . . ?
B1 B3 H3 132.7(15) . . ?
B4 B3 H3 131.5(15) . . ?
B2 B3 H3 122.4(15) . . ?
H23 B3 H3 102.5(19) . . ?
B1 B3 H34 102.6(13) . . ?
B4 B3 H34 43.1(13) . . ?
B2 B3 H34 119.1(14) . . ?
H23 B3 H34 95.1(17) . . ?
H3 B3 H34 111(2) . . ?
B5 B4 B3 110.16(18) . . ?
B5 B4 B1 61.14(14) . . ?
B3 B4 B1 57.39(13) . . ?
B5 B4 B9 57.16(13) . . ?
B3 B4 B9 117.09(18) . . ?
B1 B4 B9 107.98(16) . . ?
B5 B4 H34 131.1(14) . . ?
B3 B4 H34 44.3(13) . . ?
B1 B4 H34 99.8(13) . . ?
B9 B4 H34 94.4(14) . . ?
B5 B4 H4 122.0(15) . . ?
B3 B4 H4 118.1(15) . . ?
B1 B4 H4 124.1(15) . . ?
B9 B4 H4 118.1(15) . . ?
H34 B4 H4 106(2) . . ?
B4 B5 B9 67.75(15) . . ?
B4 B5 B1 60.14(14) . . ?
B9 B5 B1 115.71(16) . . ?
B4 B5 B6 106.83(16) . . ?
B9 B5 B6 107.48(16) . . ?
B1 B5 B6 59.57(13) . . ?
B4 B5 Ir1 125.79(15) . . ?
B9 B5 Ir1 65.29(11) . . ?
B1 B5 Ir1 121.52(14) . . ?
B6 B5 Ir1 64.90(10) . . ?
B4 B5 H5 109.4(15) . . ?
B9 B5 H5 118.1(14) . . ?
B1 B5 H5 112.9(15) . . ?
B6 B5 H5 129.5(15) . . ?
Ir1 B5 H5 115.6(15) . . ?
B2 B6 B7 67.59(13) . . ?
B2 B6 B1 59.75(13) . . ?
B7 B6 B1 115.94(15) . . ?
B2 B6 B5 105.91(15) . . ?
B7 B6 B5 108.03(15) . . ?
B1 B6 B5 59.33(13) . . ?
B2 B6 Ir1 125.27(13) . . ?
B7 B6 Ir1 65.75(10) . . ?
B1 B6 Ir1 121.16(14) . . ?
B5 B6 Ir1 64.76(10) . . ?
B2 B6 H6 113.6(16) . . ?
B7 B6 H6 114.4(16) . . ?
B1 B6 H6 118.2(17) . . ?
B5 B6 H6 130.0(15) . . ?
Ir1 B6 H6 110.6(17) . . ?
B6 B7 B8 109.84(16) . . ?
B6 B7 B2 55.45(12) . . ?
B8 B7 B2 114.57(16) . . ?
B6 B7 Ir1 65.29(10) . . ?
B8 B7 Ir1 61.65(10) . . ?
B2 B7 Ir1 114.48(13) . . ?
B6 B7 H7 125.1(13) . . ?
B8 B7 H7 120.9(13) . . ?
B2 B7 H7 113.4(12) . . ?
Ir1 B7 H7 122.4(13) . . ?
B6 B7 H78 124.5(12) . . ?
B8 B7 H78 42.0(12) . . ?
B2 B7 H78 90.2(12) . . ?
Ir1 B7 H78 102.6(12) . . ?
H7 B7 H78 107.4(17) . . ?
B7 B8 B9 103.84(16) . . ?
B7 B8 Ir1 66.43(10) . . ?
B9 B8 Ir1 66.01(11) . . ?
B7 B8 H78 44.6(12) . . ?
B9 B8 H78 113.7(12) . . ?
Ir1 B8 H78 109.7(13) . . ?
B7 B8 H8 128.1(13) . . ?
B9 B8 H8 127.8(13) . . ?
Ir1 B8 H8 126.1(13) . . ?
H78 B8 H8 107.8(18) . . ?
B7 B8 H89 122.3(15) . . ?
B9 B8 H89 49.1(14) . . ?
Ir1 B8 H89 115.1(14) . . ?
H78 B8 H89 94.7(19) . . ?
H8 B8 H89 98.5(19) . . ?
B5 B9 B8 109.73(17) . . ?
B5 B9 B4 55.09(13) . . ?
B8 B9 B4 115.52(17) . . ?
B5 B9 Ir1 65.30(11) . . ?
B8 B9 Ir1 61.82(11) . . ?
B4 B9 Ir1 114.78(14) . . ?
B5 B9 H89 133.1(14) . . ?
B8 B9 H89 47.7(13) . . ?
B4 B9 H89 94.2(14) . . ?
Ir1 B9 H89 109.5(14) . . ?
B5 B9 H9 125.6(14) . . ?
B8 B9 H9 120.8(14) . . ?
B4 B9 H9 112.5(14) . . ?
Ir1 B9 H9 122.7(14) . . ?
H89 B9 H9 97(2) . . ?
C5 C1 C2 107.75(18) . . ?
C5 C1 C6 126.51(18) . . ?
C2 C1 C6 125.68(19) . . ?
C5 C1 Ir1 71.28(10) . . ?
C2 C1 Ir1 71.17(11) . . ?
C6 C1 Ir1 125.21(15) . . ?
C3 C2 C1 107.8(2) . . ?
C3 C2 C7 126.5(2) . . ?
C1 C2 C7 125.6(2) . . ?
C3 C2 Ir1 71.61(12) . . ?
C1 C2 Ir1 71.21(11) . . ?
C7 C2 Ir1 125.32(17) . . ?
C4 C3 C2 108.43(19) . . ?
C4 C3 C8 125.9(3) . . ?
C2 C3 C8 125.7(3) . . ?
C4 C3 Ir1 71.70(13) . . ?
C2 C3 Ir1 71.04(12) . . ?
C8 C3 Ir1 125.40(17) . . ?
C3 C4 C5 108.2(2) . . ?
C3 C4 C9 126.7(3) . . ?
C5 C4 C9 125.0(3) . . ?
C3 C4 Ir1 71.27(13) . . ?
C5 C4 Ir1 70.92(11) . . ?
C9 C4 Ir1 125.30(17) . . ?
C4 C5 C1 107.9(2) . . ?
C4 C5 C10 126.0(2) . . ?
C1 C5 C10 126.1(2) . . ?
C4 C5 Ir1 71.75(12) . . ?
C1 C5 Ir1 71.16(10) . . ?
C10 C5 Ir1 123.78(15) . . ?
C1 C6 H6A 109.5 . . ?
C1 C6 H6B 109.5 . . ?
H6A C6 H6B 109.5 . . ?
C1 C6 H6C 109.5 . . ?
H6A C6 H6C 109.5 . . ?
H6B C6 H6C 109.5 . . ?
C2 C7 H7A 109.5 . . ?
C2 C7 H7B 109.5 . . ?
H7A C7 H7B 109.5 . . ?
C2 C7 H7C 109.5 . . ?
H7A C7 H7C 109.5 . . ?
H7B C7 H7C 109.5 . . ?
C3 C8 H8A 109.5 . . ?
C3 C8 H8B 109.5 . . ?
H8A C8 H8B 109.5 . . ?
C3 C8 H8C 109.5 . . ?
H8A C8 H8C 109.5 . . ?
H8B C8 H8C 109.5 . . ?
C4 C9 H9A 109.5 . . ?
C4 C9 H9B 109.5 . . ?
H9A C9 H9B 109.5 . . ?
C4 C9 H9C 109.5 . . ?
H9A C9 H9C 109.5 . . ?
H9B C9 H9C 109.5 . . ?
C5 C10 H10A 109.5 . . ?
C5 C10 H10B 109.5 . . ?
H10A C10 H10B 109.5 . . ?
C5 C10 H10C 109.5 . . ?
H10A C10 H10C 109.5 . . ?
H10B C10 H10C 109.5 . . ?

loop_
_geom_bond_atom_site_label_1
_geom_bond_atom_site_label_2
_geom_bond_distance
_geom_bond_site_symmetry_2
_geom_bond_publ_flag
Ir1 B8 2.078(2) . ?
Ir1 B9 2.153(2) . ?
Ir1 B5 2.153(2) . ?
Ir1 B6 2.156(2) . ?
Ir1 B7 2.164(2) . ?
Ir1 C2 2.231(2) . ?
Ir1 C1 2.2319(18) . ?
Ir1 C5 2.2335(19) . ?
Ir1 C3 2.239(2) . ?
Ir1 C4 2.244(2) . ?
B1 B3 1.710(3) . ?
B1 B2 1.775(3) . ?
B1 B4 1.783(4) . ?
B1 B5 1.800(3) . ?
B1 B6 1.805(3) . ?
B1 H1 1.09(3) . ?
B2 B6 1.758(3) . ?
B2 B3 1.781(3) . ?
B2 B7 1.974(3) . ?
B2 H2 1.098(19) . ?
B2 H23 1.34(3) . ?
B3 B4 1.778(4) . ?
B3 H23 1.32(3) . ?
B3 H3 1.08(3) . ?
B3 H34 1.24(3) . ?
B4 B5 1.757(3) . ?
B4 B9 1.983(4) . ?
B4 H34 1.22(3) . ?
B4 H4 1.06(3) . ?
B5 B9 1.800(4) . ?
B5 B6 1.833(3) . ?
B5 H5 1.13(3) . ?
B6 B7 1.790(3) . ?
B6 H6 1.04(3) . ?
B7 B8 1.858(3) . ?
B7 H7 1.05(2) . ?
B7 H78 1.31(3) . ?
B8 B9 1.861(4) . ?
B8 H78 1.25(3) . ?
B8 H8 1.13(3) . ?
B8 H89 1.39(3) . ?
B9 H89 1.42(3) . ?
B9 H9 1.13(3) . ?
C1 C5 1.438(3) . ?
C1 C2 1.439(3) . ?
C1 C6 1.498(3) . ?
C2 C3 1.431(3) . ?
C2 C7 1.505(3) . ?
C3 C4 1.424(4) . ?
C3 C8 1.503(3) . ?
C4 C5 1.433(3) . ?
C4 C9 1.504(4) . ?
C5 C10 1.501(3) . ?
C6 H6A 0.9800 . ?
C6 H6B 0.9800 . ?
C6 H6C 0.9800 . ?
C7 H7A 0.9800 . ?
C7 H7B 0.9800 . ?
C7 H7C 0.9800 . ?
C8 H8A 0.9800 . ?
C8 H8B 0.9800 . ?
C8 H8C 0.9800 . ?
C9 H9A 0.9800 . ?
C9 H9B 0.9800 . ?
C9 H9C 0.9800 . ?
C10 H10A 0.9800 . ?
C10 H10B 0.9800 . ?
C10 H10C 0.9800 . ?
